data_7160767
loop_
_publ_author_name
'Khandare, Sopan Pralhad'
'Mandal, Arnab'
'Patra, Abhijit'
'Bates, Roderick W.'

_publ_section_title
;
 Donor acceptor phenanthrenes and benzoquinolines: synthesis by C-H
 activation and their photophysical properties.
;
_journal_issue 41
_journal_name_full 'Organic &amp; biomolecular chemistry'
_journal_page_first 9424
_journal_page_last 9429
_journal_paper_doi 10.1039/d5ob01351h
_journal_volume 23
_journal_year 2025
_chemical_formula_sum 'C17 H13 N O2'
_chemical_formula_weight 263.28
_chemical_melting_point 400.0(10)
_chemical_name_systematic 5,7-dimethoxyphenanthrene-3-carbonitrile
_space_group_crystal_system monoclinic
_space_group_IT_number 14
_space_group_name_Hall '-P 2ybc'
_space_group_name_H-M_alt 'P 1 21/c 1'
_atom_sites_solution_hydrogens geom
_atom_sites_solution_primary dual
_audit_update_record
;
2025-04-09 deposited with the CCDC.	2025-10-02 downloaded from the CCDC.
;
_cell_angle_alpha 90
_cell_angle_beta 94.417(19)
_cell_angle_gamma 90
_cell_formula_units_Z 4
_cell_length_a 4.3852(11)
_cell_length_b 14.944(4)
_cell_length_c 19.737(5)
_cell_measurement_reflns_used 1581
_cell_measurement_temperature 100.(2)
_cell_measurement_theta_max 66.1577
_cell_measurement_theta_min 3.7140
_cell_volume 1289.6(6)
_computing_cell_refinement 'SAINT V8.38A (Bruker AXS Inc., 2017)'
_computing_data_collection 'APEX3 (Bruker AXS Inc., 2018)'
_computing_data_reduction 'SAINT V8.38A (Bruker AXS Inc., 2017)'
_computing_molecular_graphics 'XP (Bruker AXS Inc., 2018)'
_computing_publication_material 'APEX3 (Bruker AXS Inc., 2018)'
_computing_structure_refinement 'SHELXL-2018/3 (Sheldrick, 2018)'
_computing_structure_solution 'XT, VERSION 2014/5'
_diffrn_ambient_temperature 100.(2)
_diffrn_detector_area_resol_mean 8.3333
_diffrn_measured_fraction_theta_full 0.988
_diffrn_measured_fraction_theta_max 0.988
_diffrn_measurement_device_type 'CCD area detector'
_diffrn_measurement_method 'phi and omega scans'
_diffrn_radiation_monochromator 'Multilayer Mirror'
_diffrn_radiation_type CuK\a
_diffrn_radiation_wavelength 1.54178
_diffrn_reflns_av_R_equivalents 0.1145
_diffrn_reflns_av_unetI/netI 0.1479
_diffrn_reflns_limit_h_max 5
_diffrn_reflns_limit_h_min -5
_diffrn_reflns_limit_k_max 11
_diffrn_reflns_limit_k_min -17
_diffrn_reflns_limit_l_max 23
_diffrn_reflns_limit_l_min -20
_diffrn_reflns_number 7484
_diffrn_reflns_theta_full 66.80
_diffrn_reflns_theta_max 66.80
_diffrn_reflns_theta_min 4.49
_diffrn_source 'Incoatec Microfocus Source'
_diffrn_source_type 'Bruker Kappa Duo APEX2'
_exptl_absorpt_coefficient_mu 0.719
_exptl_absorpt_correction_T_max 0.99
_exptl_absorpt_correction_T_min 0.46
_exptl_absorpt_correction_type multi-scan
_exptl_absorpt_process_details
;
SADABS-2016/2 - Bruker AXS area detector scaling and absorption correction
;
_exptl_crystal_colour colourless
_exptl_crystal_density_diffrn 1.356
_exptl_crystal_density_method 'not measured'
_exptl_crystal_description needle
_exptl_crystal_F_000 552
_exptl_crystal_recrystallization_method 'Re-crystallisation from solvent: dichloromethane'
_exptl_crystal_size_max 0.160
_exptl_crystal_size_mid 0.020
_exptl_crystal_size_min 0.010
_refine_diff_density_max 0.306
_refine_diff_density_min -0.502
_refine_ls_extinction_method none
_refine_ls_goodness_of_fit_ref 1.014
_refine_ls_hydrogen_treatment constr
_refine_ls_matrix_type full
_refine_ls_number_parameters 183
_refine_ls_number_reflns 2269
_refine_ls_number_restraints 0
_refine_ls_restrained_S_all 1.014
_refine_ls_R_factor_all 0.1297
_refine_ls_R_factor_gt 0.0863
_refine_ls_shift/su_max 0.000
_refine_ls_shift/su_mean 0.000
_refine_ls_structure_factor_coef Fsqd
_refine_ls_weighting_details 'w=1/[\s^2^(Fo^2^)+(0.1341P)^2^] where P=(Fo^2^+2Fc^2^)/3'
_refine_ls_weighting_scheme calc
_refine_ls_wR_factor_gt 0.2225
_refine_ls_wR_factor_ref 0.2722
_reflns_number_gt 1338
_reflns_number_total 2269
_reflns_threshold_expression 'I > 2\s(I)'
_cod_data_source_file d5ob01351h2.cif
_cod_data_source_block rb134s
_cod_depositor_comments
;
The following automatic conversions were performed:

data item '_chemical_melting_point' value '399-401' was changed to
'400.0(10)' -- the average value was taken and precision was
estimated.

data item '_exptl_absorpt_correction_type' value 'Multi-Scan' was
changed to 'multi-scan' in accordance with the
/home/data/users/saulius/crontab/automatic-downloads/rss-feeds/RSC/lib/dictionaries/cif_core.dic
dictionary named 'cif_core.dic' version 2.4.2 last updated on
2011-04-26.

Automatic conversion script
Id: cif_fix_values 8170 2020-07-09 18:12:32Z antanas 

 Adding full bibliography for 7160763--7160769.cif.
;
_cod_original_cell_volume 1289.6(5)
_cod_database_code 7160767

loop_
_space_group_symop_operation_xyz
'x, y, z'
'-x, y+1/2, -z+1/2'
'-x, -y, -z'
'x, -y-1/2, z-1/2'

loop_
_atom_site_type_symbol
_atom_site_label
_atom_site_fract_x
_atom_site_fract_y
_atom_site_fract_z
_atom_site_U_iso_or_equiv
_atom_site_adp_type
_atom_site_calc_flag
_atom_site_refinement_flags_adp
_atom_site_refinement_flags_occupancy
_atom_site_refinement_flags_posn
_atom_site_occupancy
_atom_site_disorder_assembly
_atom_site_disorder_group
C C1 -0.1039(9) 0.2883(3) 0.4886(2) 0.0354(10) Uani d . . . 1 . .
C C2 0.0471(9) 0.2444(3) 0.5457(2) 0.0333(10) Uani d . . . 1 . .
C C3 -0.0333(9) 0.1562(3) 0.5628(2) 0.0354(10) Uani d . . . 1 . .
H H3 -0.179749 0.123553 0.534747 0.043 Uiso calc U . R 1 . .
C C4 0.1032(10) 0.1190(3) 0.6202(2) 0.0359(10) Uani d . . . 1 . .
H H4 0.046716 0.060088 0.632388 0.043 Uiso calc U . R 1 . .
C C5 0.3276(9) 0.1652(2) 0.6626(2) 0.0319(9) Uani d . . . 1 . .
C C6 0.4519(9) 0.1247(3) 0.7233(2) 0.0353(10) Uani d . . . 1 . .
H H6 0.390689 0.065884 0.734414 0.042 Uiso calc U . R 1 . .
C C7 0.6584(9) 0.1691(2) 0.7659(2) 0.0336(10) Uani d . . . 1 . .
H H7 0.737121 0.140912 0.806651 0.04 Uiso calc U . R 1 . .
C C8 0.7601(9) 0.2577(3) 0.7506(2) 0.0314(9) Uani d . . . 1 . .
C C9 0.9772(9) 0.2980(3) 0.7976(2) 0.0337(10) Uani d . . . 1 . .
H H9 1.047509 0.267731 0.838148 0.04 Uiso calc U . R 1 . .
C C10 1.0846(9) 0.3816(3) 0.7838(2) 0.0320(9) Uani d . . . 1 . .
C C11 0.9823(9) 0.4262(2) 0.7228(2) 0.0331(10) Uani d . . . 1 . .
H H11 1.061138 0.483756 0.713506 0.04 Uiso calc U . R 1 . .
C C12 0.7710(8) 0.3873(2) 0.6772(2) 0.0296(9) Uani d . . . 1 . .
C C13 0.6442(9) 0.3006(2) 0.6898(2) 0.0303(9) Uani d . . . 1 . .
C C14 0.4140(8) 0.2541(2) 0.6448(2) 0.0301(9) Uani d . . . 1 . .
C C15 0.2714(9) 0.2915(3) 0.5856(2) 0.0328(9) Uani d . . . 1 . .
H H15 0.327757 0.34984 0.572118 0.039 Uiso calc U . R 1 . .
C C16 0.8179(10) 0.5103(3) 0.6005(2) 0.0392(11) Uani d . . . 1 . .
H H16A 0.781123 0.5562 0.634443 0.059 Uiso calc U . R 1 . .
H H16B 0.733795 0.530404 0.555639 0.059 Uiso calc U . R 1 . .
H H16C 1.038396 0.500349 0.599627 0.059 Uiso calc U . R 1 . .
C C17 1.3821(11) 0.3902(3) 0.8892(2) 0.0408(10) Uani d . . . 1 . .
H H17A 1.202603 0.378546 0.914492 0.061 Uiso calc U . R 1 . .
H H17B 1.520472 0.431271 0.915197 0.061 Uiso calc U . R 1 . .
H H17C 1.488669 0.333795 0.88183 0.061 Uiso calc U . R 1 . .
N N1 -0.2320(9) 0.3234(3) 0.4426(2) 0.0443(10) Uani d . . . 1 . .
O O1 0.6720(6) 0.42853(17) 0.61789(15) 0.0366(8) Uani d . . . 1 . .
O O2 1.2869(7) 0.42956(17) 0.82507(15) 0.0366(7) Uani d . . . 1 . .

loop_
_atom_site_aniso_label
_atom_site_aniso_U_11
_atom_site_aniso_U_22
_atom_site_aniso_U_33
_atom_site_aniso_U_12
_atom_site_aniso_U_13
_atom_site_aniso_U_23
C1 0.030(2) 0.049(2) 0.028(3) -0.0058(16) 0.005(2) -0.0035(18)
C2 0.0253(19) 0.047(2) 0.028(2) 0.0001(15) 0.0056(18) 0.0005(17)
C3 0.026(2) 0.048(2) 0.033(3) -0.0017(16) 0.0031(19) -0.0088(18)
C4 0.031(2) 0.039(2) 0.039(3) -0.0012(15) 0.010(2) -0.0032(17)
C5 0.0213(18) 0.042(2) 0.033(3) 0.0014(14) 0.0086(18) -0.0021(17)
C6 0.032(2) 0.041(2) 0.035(3) 0.0026(15) 0.010(2) 0.0034(17)
C7 0.0263(19) 0.0390(19) 0.036(3) 0.0050(15) 0.0061(18) 0.0006(17)
C8 0.0209(18) 0.048(2) 0.027(2) 0.0042(15) 0.0081(17) -0.0003(17)
C9 0.030(2) 0.043(2) 0.028(2) 0.0037(16) 0.0046(19) 0.0035(17)
C10 0.0222(19) 0.046(2) 0.028(2) 0.0027(14) 0.0035(17) -0.0052(17)
C11 0.028(2) 0.0381(19) 0.034(3) 0.0026(15) 0.0088(19) 0.0040(16)
C12 0.0217(19) 0.044(2) 0.023(2) 0.0029(14) 0.0036(17) 0.0000(16)
C13 0.0226(19) 0.042(2) 0.027(2) 0.0028(14) 0.0059(18) 0.0022(16)
C14 0.0190(17) 0.044(2) 0.028(2) 0.0026(14) 0.0085(17) -0.0019(17)
C15 0.0250(19) 0.046(2) 0.028(2) 0.0012(15) 0.0068(18) -0.0017(17)
C16 0.035(2) 0.039(2) 0.043(3) -0.0081(16) -0.002(2) 0.0043(17)
C17 0.036(2) 0.059(2) 0.027(3) 0.0005(18) 0.000(2) 0.0022(19)
N1 0.044(2) 0.057(2) 0.033(2) -0.0051(17) 0.0028(19) 0.0000(17)
O1 0.0330(16) 0.0393(14) 0.0372(19) -0.0042(11) 0.0004(14) 0.0075(12)
O2 0.0319(15) 0.0465(15) 0.0304(18) -0.0021(11) -0.0030(13) 0.0015(12)

loop_
_atom_type_symbol
_atom_type_description
_atom_type_scat_dispersion_real
_atom_type_scat_dispersion_imag
_atom_type_scat_source
C C 0.0181 0.0091 'International Tables Vol C Tables 4.2.6.8 and 6.1.1.4'
H H 0.0000 0.0000 'International Tables Vol C Tables 4.2.6.8 and 6.1.1.4'
N N 0.0311 0.0180 'International Tables Vol C Tables 4.2.6.8 and 6.1.1.4'
O O 0.0492 0.0322 'International Tables Vol C Tables 4.2.6.8 and 6.1.1.4'

loop_
_geom_angle_atom_site_label_1
_geom_angle_atom_site_label_2
_geom_angle_atom_site_label_3
_geom_angle_site_symmetry_1
_geom_angle_site_symmetry_3
_geom_angle
_geom_angle_publ_flag
N1 C1 C2 . . 178.7(4) ?
C15 C2 C3 . . 120.8(4) ?
C15 C2 C1 . . 118.5(4) ?
C3 C2 C1 . . 120.7(4) ?
C4 C3 C2 . . 118.7(4) ?
C4 C3 H3 . . 120.7 ?
C2 C3 H3 . . 120.7 ?
C3 C4 C5 . . 122.2(4) ?
C3 C4 H4 . . 118.9 ?
C5 C4 H4 . . 118.9 ?
C6 C5 C4 . . 119.7(4) ?
C6 C5 C14 . . 120.9(4) ?
C4 C5 C14 . . 119.4(4) ?
C7 C6 C5 . . 120.6(4) ?
C7 C6 H6 . . 119.7 ?
C5 C6 H6 . . 119.7 ?
C6 C7 C8 . . 121.5(4) ?
C6 C7 H7 . . 119.2 ?
C8 C7 H7 . . 119.2 ?
C9 C8 C13 . . 122.8(4) ?
C9 C8 C7 . . 117.4(4) ?
C13 C8 C7 . . 119.8(4) ?
C10 C9 C8 . . 118.9(4) ?
C10 C9 H9 . . 120.5 ?
C8 C9 H9 . . 120.5 ?
O2 C10 C9 . . 125.4(4) ?
O2 C10 C11 . . 114.1(3) ?
C9 C10 C11 . . 120.4(4) ?
C12 C11 C10 . . 120.7(3) ?
C12 C11 H11 . . 119.6 ?
C10 C11 H11 . . 119.6 ?
O1 C12 C11 . . 121.8(3) ?
O1 C12 C13 . . 116.9(3) ?
C11 C12 C13 . . 121.3(4) ?
C8 C13 C12 . . 115.7(4) ?
C8 C13 C14 . . 118.8(3) ?
C12 C13 C14 . . 125.4(4) ?
C15 C14 C5 . . 117.8(4) ?
C15 C14 C13 . . 124.0(3) ?
C5 C14 C13 . . 118.2(4) ?
C14 C15 C2 . . 121.2(4) ?
C14 C15 H15 . . 119.4 ?
C2 C15 H15 . . 119.4 ?
O1 C16 H16A . . 109.5 ?
O1 C16 H16B . . 109.5 ?
H16A C16 H16B . . 109.5 ?
O1 C16 H16C . . 109.5 ?
H16A C16 H16C . . 109.5 ?
H16B C16 H16C . . 109.5 ?
O2 C17 H17A . . 109.5 ?
O2 C17 H17B . . 109.5 ?
H17A C17 H17B . . 109.5 ?
O2 C17 H17C . . 109.5 ?
H17A C17 H17C . . 109.5 ?
H17B C17 H17C . . 109.5 ?
C12 O1 C16 . . 118.2(3) ?
C10 O2 C17 . . 116.5(3) ?

loop_
_geom_bond_atom_site_label_1
_geom_bond_atom_site_label_2
_geom_bond_site_symmetry_2
_geom_bond_distance
_geom_bond_publ_flag
C1 N1 . 1.155(6) ?
C1 C2 . 1.423(6) ?
C2 C15 . 1.401(6) ?
C2 C3 . 1.412(6) ?
C3 C4 . 1.359(6) ?
C3 H3 . 0.95 ?
C4 C5 . 1.422(6) ?
C4 H4 . 0.95 ?
C5 C6 . 1.413(6) ?
C5 C14 . 1.432(5) ?
C6 C7 . 1.360(6) ?
C6 H6 . 0.95 ?
C7 C8 . 1.436(6) ?
C7 H7 . 0.95 ?
C8 C9 . 1.412(6) ?
C8 C13 . 1.420(6) ?
C9 C10 . 1.369(6) ?
C9 H9 . 0.95 ?
C10 O2 . 1.361(5) ?
C10 C11 . 1.418(6) ?
C11 C12 . 1.370(6) ?
C11 H11 . 0.95 ?
C12 O1 . 1.364(5) ?
C12 C13 . 1.440(5) ?
C13 C14 . 1.467(6) ?
C14 C15 . 1.400(6) ?
C15 H15 . 0.95 ?
C16 O1 . 1.434(4) ?
C16 H16A . 0.98 ?
C16 H16B . 0.98 ?
C16 H16C . 0.98 ?
C17 O2 . 1.428(5) ?
C17 H17A . 0.98 ?
C17 H17B . 0.98 ?
C17 H17C . 0.98 ?
